data_4324439
loop_
_publ_author_name
'Vadapalli Chandrasekhar'
'Tapas Senapati'
'Atanu Dey'
'E. Carolina Sa\~nudo'

_publ_contact_author_address
;Head, Department of Chemistry
Indian Institute of Technology Kanpur
Kanpur 208016
Uttarpradesh
India
;
_publ_contact_author_email vc@iitk.ac.in
_publ_contact_author_fax '+91-512-259 7436'
_publ_contact_author_name 'Prof. V. Chandrasekhar'
_publ_contact_author_phone '+91-512-259 7259'
_publ_section_title
;
 Rational Assembly of Soluble Copper(II) Phosphonates: Synthesis,
 Structure and Magnetism of Molecular Tetranuclear Copper(II) Phosphonates
;
_journal_name_full 'Inorganic Chemistry'
_journal_page_first 1420
_journal_page_last 1428
_journal_paper_doi 10.1021/ic101982c
_journal_volume 50
_journal_year 2011
_chemical_formula_moiety 'C52 H71 Cu4 N4 O15 P'
_chemical_formula_sum 'C52 H71 Cu4 N4 O15 P'
_chemical_formula_weight 1277.26
_chemical_name_common copperphosphonate
_chemical_name_systematic
; 
 ? 
;
_space_group_IT_number 2
_symmetry_cell_setting triclinic
_symmetry_space_group_name_Hall '-P 1'
_symmetry_space_group_name_H-M 'P -1'
_atom_sites_solution_hydrogens geom
_atom_sites_solution_primary direct
_atom_sites_solution_secondary difmap
_audit_creation_method SHELXL-97
_cell_angle_alpha 75.594(5)
_cell_angle_beta 76.835(5)
_cell_angle_gamma 67.154(5)
_cell_formula_units_Z 2
_cell_length_a 13.168(5)
_cell_length_b 14.028(5)
_cell_length_c 16.709(5)
_cell_measurement_reflns_used 4703
_cell_measurement_temperature 100(2)
_cell_measurement_theta_max 28.12
_cell_measurement_theta_min 2.22
_cell_volume 2725.0(16)
_computing_cell_refinement 'Bruker SMART'
_computing_data_collection 'Bruker SMART'
_computing_data_reduction 'Bruker SAINT'
_computing_molecular_graphics 'Bruker SHELXTL'
_computing_publication_material 'Bruker SHELXTL'
_computing_structure_refinement 'Bruker SHELXTL'
_computing_structure_solution 'Bruker SHELXTL'
_diffrn_ambient_temperature 100(2)
_diffrn_measured_fraction_theta_full 0.976
_diffrn_measured_fraction_theta_max 0.976
_diffrn_measurement_device_type 'CCD area detector'
_diffrn_measurement_method 'phi and omega scans'
_diffrn_radiation_monochromator graphite
_diffrn_radiation_source 'fine-focus sealed tube'
_diffrn_radiation_type MoK\a
_diffrn_radiation_wavelength 0.71069
_diffrn_reflns_av_R_equivalents 0.0329
_diffrn_reflns_av_sigmaI/netI 0.0712
_diffrn_reflns_limit_h_max 14
_diffrn_reflns_limit_h_min -15
_diffrn_reflns_limit_k_max 13
_diffrn_reflns_limit_k_min -16
_diffrn_reflns_limit_l_max 20
_diffrn_reflns_limit_l_min -20
_diffrn_reflns_number 14319
_diffrn_reflns_theta_full 25.50
_diffrn_reflns_theta_max 25.50
_diffrn_reflns_theta_min 2.22
_exptl_absorpt_coefficient_mu 1.639
_exptl_absorpt_correction_T_max 0.8275
_exptl_absorpt_correction_T_min 0.7458
_exptl_absorpt_correction_type empirical
_exptl_absorpt_process_details SADABS
_exptl_crystal_colour blue
_exptl_crystal_density_diffrn 1.557
_exptl_crystal_description block
_exptl_crystal_F_000 1324
_exptl_crystal_size_max 0.19
_exptl_crystal_size_mid 0.15
_exptl_crystal_size_min 0.12
_refine_diff_density_max 1.681
_refine_diff_density_min -1.107
_refine_diff_density_rms 0.168
_refine_ls_extinction_method none
_refine_ls_goodness_of_fit_ref 1.040
_refine_ls_hydrogen_treatment constr
_refine_ls_matrix_type full
_refine_ls_number_parameters 710
_refine_ls_number_reflns 9886
_refine_ls_number_restraints 0
_refine_ls_restrained_S_all 1.040
_refine_ls_R_factor_all 0.1227
_refine_ls_R_factor_gt 0.0840
_refine_ls_shift/su_max 0.002
_refine_ls_shift/su_mean 0.000
_refine_ls_structure_factor_coef Fsqd
_refine_ls_weighting_details 'calc w=1/[\s^2^(Fo^2^)+(0.1717P)^2^+2.3484P] where P=(Fo^2^+2Fc^2^)/3'
_refine_ls_weighting_scheme calc
_refine_ls_wR_factor_gt 0.2291
_refine_ls_wR_factor_ref 0.2682
_reflns_number_gt 6284
_reflns_number_total 9886
_reflns_threshold_expression >2sigma(I)
_cod_data_source_file ic101982c_si_001_4.cif
_cod_data_source_block Complex_4
_cod_database_code 4324439

loop_
_symmetry_equiv_pos_as_xyz
'x, y, z'
'-x, -y, -z'

loop_
_atom_site_label
_atom_site_type_symbol
_atom_site_fract_x
_atom_site_fract_y
_atom_site_fract_z
_atom_site_U_iso_or_equiv
_atom_site_adp_type
_atom_site_occupancy
_atom_site_symmetry_multiplicity
_atom_site_calc_flag
_atom_site_refinement_flags
_atom_site_disorder_assembly
_atom_site_disorder_group
C1 C 1.4121(12) -0.3570(8) 0.5343(10) 0.125(6) Uani 1 1 d . . .
H1A H 1.3884 -0.4143 0.5648 0.187 Uiso 1 1 calc R . .
H1B H 1.4272 -0.3250 0.5725 0.187 Uiso 1 1 calc R . .
H1C H 1.4784 -0.3829 0.4958 0.187 Uiso 1 1 calc R . .
C2 C 1.3203(9) -0.2758(7) 0.4860(8) 0.086(3) Uani 1 1 d . . .
C3 C 1.2831(9) -0.3023(6) 0.4254(7) 0.075(3) Uani 1 1 d . . .
C4 C 1.3343(9) -0.4134(7) 0.4049(8) 0.092(4) Uani 1 1 d . . .
H2A H 1.4115 -0.4279 0.3822 0.138 Uiso 1 1 calc R . .
H2B H 1.2956 -0.4186 0.3648 0.138 Uiso 1 1 calc R . .
H2C H 1.3278 -0.4635 0.4550 0.138 Uiso 1 1 calc R . .
C5 C 1.1969(7) -0.2278(6) 0.3832(5) 0.053(2) Uani 1 1 d . . .
H5 H 1.1722 -0.2481 0.3445 0.064 Uiso 1 1 calc R . .
C6 C 1.1461(7) -0.1235(6) 0.3968(5) 0.0513(19) Uani 1 1 d . . .
C7 C 1.1883(8) -0.0948(6) 0.4547(6) 0.064(2) Uani 1 1 d . . .
C8 C 1.2729(10) -0.1714(7) 0.4980(8) 0.095(4) Uani 1 1 d . . .
H8 H 1.2987 -0.1518 0.5365 0.114 Uiso 1 1 calc R . .
C9 C 1.1505(9) 0.0088(6) 0.4708(6) 0.076(3) Uani 1 1 d . . .
H9 H 1.1782 0.0195 0.5130 0.091 Uiso 1 1 calc R . .
C10 C 1.0542(9) 0.1951(6) 0.4482(5) 0.065(3) Uani 1 1 d . . .
H10A H 0.9949 0.2079 0.4952 0.078 Uiso 1 1 calc R A 1
H10B H 1.1192 0.1997 0.4628 0.078 Uiso 1 1 calc R A 1
C11 C 1.0198(19) 0.2739(13) 0.3756(12) 0.056(5) Uani 0.50 1 d P B 1
C11A C 0.946(2) 0.2653(14) 0.4077(14) 0.079(7) Uani 0.50 1 d P B 2
C12 C 0.9350(9) 0.3810(6) 0.3972(5) 0.073(3) Uani 1 1 d . . .
H12A H 0.8918 0.3689 0.4516 0.088 Uiso 1 1 calc R B 1
H12B H 0.9752 0.4248 0.4002 0.088 Uiso 1 1 calc R B 1
C13 C 0.7808(10) 0.5284(7) 0.3402(6) 0.088(4) Uani 1 1 d . . .
H13 H 0.7798 0.5603 0.3831 0.106 Uiso 1 1 calc R B .
C14 C 0.6995(9) 0.5832(6) 0.2892(6) 0.075(3) Uani 1 1 d . B .
C15 C 0.6872(7) 0.5457(6) 0.2230(5) 0.059(2) Uani 1 1 d . . .
C16 C 0.5947(7) 0.6055(6) 0.1796(6) 0.069(3) Uani 1 1 d . B .
H16 H 0.5852 0.5796 0.1368 0.083 Uiso 1 1 calc R . .
C17 C 0.5171(7) 0.7018(7) 0.1984(7) 0.080(3) Uani 1 1 d . . .
C18 C 0.4196(7) 0.7595(7) 0.1532(8) 0.092(4) Uani 1 1 d . B .
H21A H 0.4271 0.7260 0.1075 0.138 Uiso 1 1 calc R . .
H21B H 0.4159 0.8308 0.1321 0.138 Uiso 1 1 calc R . .
H21C H 0.3526 0.7591 0.1907 0.138 Uiso 1 1 calc R . .
C19 C 0.5321(11) 0.7402(9) 0.2661(9) 0.112(5) Uani 1 1 d . B .
C20 C 0.6206(12) 0.6818(8) 0.3078(8) 0.122(5) Uani 1 1 d . . .
H19 H 0.6301 0.7075 0.3507 0.146 Uiso 1 1 calc R B .
C21 C 0.4483(14) 0.8469(11) 0.2857(11) 0.175(9) Uani 1 1 d . . .
H20A H 0.4357 0.8454 0.3448 0.263 Uiso 1 1 calc R B .
H20B H 0.3793 0.8608 0.2671 0.263 Uiso 1 1 calc R . .
H20C H 0.4777 0.9013 0.2573 0.263 Uiso 1 1 calc R . .
C22 C 0.7224(7) -0.1405(7) -0.2051(6) 0.065(2) Uani 1 1 d . . .
H41A H 0.7653 -0.1245 -0.2579 0.098 Uiso 1 1 calc R . .
H41B H 0.6450 -0.1144 -0.2111 0.098 Uiso 1 1 calc R . .
H41C H 0.7468 -0.2152 -0.1864 0.098 Uiso 1 1 calc R . .
C23 C 0.7381(7) -0.0890(6) -0.1419(5) 0.056(2) Uani 1 1 d . . .
C24 C 0.6811(6) -0.0976(6) -0.0609(5) 0.0524(19) Uani 1 1 d . . .
C25 C 0.6049(7) -0.1606(7) -0.0340(5) 0.064(2) Uani 1 1 d . . .
H42A H 0.5800 -0.1652 0.0250 0.097 Uiso 1 1 calc R . .
H42B H 0.6445 -0.2300 -0.0466 0.097 Uiso 1 1 calc R . .
H42C H 0.5417 -0.1267 -0.0634 0.097 Uiso 1 1 calc R . .
C26 C 0.6955(6) -0.0507(6) -0.0027(5) 0.0506(19) Uani 1 1 d . . .
H37 H 0.6568 -0.0581 0.0511 0.061 Uiso 1 1 calc R . .
C27 C 0.7680(6) 0.0090(6) -0.0222(4) 0.0469(18) Uani 1 1 d . . .
C28 C 0.8232(6) 0.0176(6) -0.1063(4) 0.0477(18) Uani 1 1 d . . .
C29 C 0.8064(6) -0.0306(6) -0.1618(5) 0.053(2) Uani 1 1 d . . .
H40 H 0.8435 -0.0233 -0.2161 0.064 Uiso 1 1 calc R . .
C30 C 0.8961(6) 0.0769(6) -0.1355(5) 0.0469(18) Uani 1 1 d . . .
H34 H 0.9271 0.0819 -0.1916 0.056 Uiso 1 1 calc R . .
C31 C 0.9989(10) 0.1782(9) -0.1280(5) 0.087(3) Uani 1 1 d . . .
H31A H 1.0714 0.1279 -0.1448 0.104 Uiso 1 1 calc R . .
H31B H 0.9730 0.2273 -0.1776 0.104 Uiso 1 1 calc R . .
C32 C 1.0095(9) 0.2345(9) -0.0709(5) 0.074(3) Uani 1 1 d . . .
C33 C 1.0797(9) 0.2913(8) -0.0894(5) 0.072(3) Uani 1 1 d . . .
H33A H 1.0548 0.3504 -0.1339 0.087 Uiso 1 1 calc R . .
H33B H 1.1543 0.2471 -0.1093 0.087 Uiso 1 1 calc R . .
C34 C 1.1376(6) 0.3916(6) -0.0219(5) 0.0478(18) Uani 1 1 d . . .
H30 H 1.1735 0.4116 -0.0744 0.057 Uiso 1 1 calc R . .
C35 C 1.1473(6) 0.4303(6) 0.0449(5) 0.0490(19) Uani 1 1 d . . .
C36 C 1.2208(7) 0.4866(6) 0.0286(5) 0.058(2) Uani 1 1 d . . .
H26 H 1.2569 0.4982 -0.0257 0.069 Uiso 1 1 calc R . .
C37 C 1.2413(8) 0.5243(7) 0.0875(5) 0.063(2) Uani 1 1 d . . .
C38 C 1.3180(8) 0.5888(7) 0.0666(6) 0.071(3) Uani 1 1 d . . .
H22A H 1.3569 0.5848 0.0108 0.107 Uiso 1 1 calc R . .
H22B H 1.3708 0.5611 0.1052 0.107 Uiso 1 1 calc R . .
H22C H 1.2742 0.6608 0.0707 0.107 Uiso 1 1 calc R . .
C39 C 1.1889(9) 0.5075(7) 0.1712(6) 0.071(3) Uani 1 1 d . . .
C40 C 1.2090(13) 0.5445(12) 0.2389(7) 0.117(5) Uani 1 1 d . . .
H23A H 1.1916 0.5029 0.2915 0.175 Uiso 1 1 calc R . .
H23B H 1.1626 0.6169 0.2387 0.175 Uiso 1 1 calc R . .
H23C H 1.2858 0.5379 0.2309 0.175 Uiso 1 1 calc R . .
C41 C 1.1176(9) 0.4511(8) 0.1871(5) 0.073(3) Uani 1 1 d . . .
H29 H 1.0839 0.4382 0.2419 0.088 Uiso 1 1 calc R . .
C42 C 1.0926(7) 0.4128(6) 0.1283(5) 0.0503(19) Uani 1 1 d . B .
C43 C 0.6973(7) 0.2228(8) 0.2324(6) 0.074(3) Uani 1 1 d . . .
H43 H 0.6826 0.2692 0.2721 0.089 Uiso 1 1 calc R . .
C44 C 0.6522(8) 0.2926(8) 0.1523(6) 0.083(3) Uani 1 1 d . . .
H48A H 0.6897 0.3431 0.1300 0.100 Uiso 1 1 calc R . .
H48B H 0.6675 0.2495 0.1107 0.100 Uiso 1 1 calc R . .
C45 C 0.5304(11) 0.3491(13) 0.1699(11) 0.133(5) Uani 1 1 d . . .
H47A H 0.5156 0.3969 0.2079 0.159 Uiso 1 1 calc R . .
H47B H 0.5027 0.3904 0.1184 0.159 Uiso 1 1 calc R . .
C46 C 0.4740(11) 0.2763(11) 0.2063(11) 0.121(5) Uani 1 1 d . . .
H46A H 0.4914 0.2262 0.1699 0.145 Uiso 1 1 calc R . .
H46B H 0.3941 0.3133 0.2138 0.145 Uiso 1 1 calc R . .
C47 C 0.5131(10) 0.2174(16) 0.2930(9) 0.164(8) Uani 1 1 d . . .
H45A H 0.4719 0.1714 0.3218 0.197 Uiso 1 1 calc R . .
H45B H 0.5029 0.2670 0.3281 0.197 Uiso 1 1 calc R . .
C48 C 0.6430(9) 0.1507(10) 0.2702(8) 0.100(4) Uani 1 1 d . . .
H44A H 0.6736 0.1081 0.3204 0.120 Uiso 1 1 calc R . .
H44B H 0.6526 0.1046 0.2323 0.120 Uiso 1 1 calc R . .
C49 C 0.2721(13) 0.3389(13) 0.4396(14) 0.168(9) Uani 1 1 d . . .
H49A H 0.3192 0.3650 0.3939 0.251 Uiso 1 1 calc R . .
H49B H 0.2579 0.2835 0.4254 0.251 Uiso 1 1 calc R . .
H49C H 0.3085 0.3123 0.4884 0.251 Uiso 1 1 calc R . .
C50 C 0.6399(17) 0.9247(17) 0.2158(11) 0.180(9) Uani 1 1 d . . .
H51A H 0.6140 0.9283 0.2739 0.270 Uiso 1 1 calc R . .
H51B H 0.6448 0.8584 0.2058 0.270 Uiso 1 1 calc R . .
H51C H 0.5885 0.9808 0.1827 0.270 Uiso 1 1 calc R . .
C51 C 0.9487(14) 0.8217(13) 0.3372(8) 0.122(5) Uani 1 1 d . . .
H50A H 0.9796 0.8362 0.3777 0.184 Uiso 1 1 calc R . .
H50B H 0.9940 0.8278 0.2837 0.184 Uiso 1 1 calc R . .
H50C H 0.9470 0.7516 0.3538 0.184 Uiso 1 1 calc R . .
C52 C 0.8817(13) 0.6982(10) 0.4036(8) 0.112(4) Uani 1 1 d . . .
H52A H 0.8310 0.6754 0.4481 0.169 Uiso 1 1 calc R . .
H52B H 0.8565 0.7098 0.3512 0.169 Uiso 1 1 calc R . .
H52C H 0.8844 0.7624 0.4118 0.169 Uiso 1 1 calc R . .
N1 N 1.0811(6) 0.0890(5) 0.4315(4) 0.0528(17) Uani 1 1 d . B .
N2 N 0.8593(7) 0.4360(5) 0.3345(4) 0.065(2) Uani 1 1 d . B .
N3 N 0.9221(5) 0.1235(5) -0.0907(4) 0.0522(16) Uani 1 1 d . . .
N4 N 1.0827(5) 0.3304(5) -0.0164(3) 0.0461(15) Uani 1 1 d . . .
O1 O 1.0615(4) -0.0599(3) 0.3588(3) 0.0432(11) Uani 1 1 d . . .
O2 O 0.9531(5) 0.2384(4) 0.3349(3) 0.0561(15) Uani 1 1 d . . .
O3 O 0.7546(5) 0.4572(4) 0.1981(3) 0.0647(16) Uani 1 1 d . B .
O4 O 0.7798(4) 0.0471(4) 0.0368(3) 0.0490(12) Uani 1 1 d . . .
O5 O 0.9633(4) 0.2105(4) 0.0116(3) 0.0523(13) Uani 1 1 d . . .
O6 O 1.0220(5) 0.3596(4) 0.1496(3) 0.0580(15) Uani 1 1 d . . .
O7 O 0.8868(4) 0.0931(4) 0.2921(3) 0.0490(13) Uani 1 1 d . . .
O8 O 0.8921(4) 0.2502(4) 0.1804(3) 0.0505(13) Uani 1 1 d . . .
O9 O 0.8717(4) 0.0932(4) 0.1467(3) 0.0540(13) Uani 1 1 d . . .
O10 O 0.1780(10) 0.4151(9) 0.4547(8) 0.142(4) Uani 1 1 d . . .
H11B H 0.1337 0.3909 0.4876 0.213 Uiso 1 1 calc R . .
O11 O 0.7453(11) 0.9342(9) 0.1938(7) 0.143(4) Uani 1 1 d . . .
H13A H 0.7426 0.9857 0.1568 0.215 Uiso 1 1 calc R . .
O12 O 0.8377(11) 0.8954(10) 0.3320(6) 0.149(4) Uani 1 1 d . . .
H12 H 0.8188 0.8961 0.2883 0.223 Uiso 1 1 calc R . .
O13 O 0.9878(11) 0.6210(12) 0.4031(17) 0.255(10) Uani 1 1 d . . .
H15 H 1.0315 0.6453 0.4108 0.382 Uiso 1 1 calc R . .
O14 O 0.5637(13) 0.9209(11) 0.4526(6) 0.241(9) Uani 1 1 d . . .
O15 O 0.3737(8) 0.0557(8) 0.4161(7) 0.129(3) Uani 1 1 d . . .
P1 P 0.84575(17) 0.15930(15) 0.21165(11) 0.0474(5) Uani 1 1 d . B .
Cu1 Cu 0.99617(8) 0.08826(6) 0.35241(5) 0.0449(3) Uani 1 1 d . B .
Cu2 Cu 0.87107(8) 0.35177(6) 0.25528(5) 0.0538(3) Uani 1 1 d . B .
Cu3 Cu 0.88048(8) 0.11890(7) 0.02769(5) 0.0476(3) Uani 1 1 d . B .
Cu4 Cu 0.99304(8) 0.28468(6) 0.08195(5) 0.0473(3) Uani 1 1 d . B .

loop_
_atom_site_aniso_label
_atom_site_aniso_U_11
_atom_site_aniso_U_22
_atom_site_aniso_U_33
_atom_site_aniso_U_23
_atom_site_aniso_U_13
_atom_site_aniso_U_12
C1 0.138(11) 0.044(6) 0.204(15) -0.018(7) -0.125(11) 0.009(6)
C2 0.094(8) 0.040(5) 0.128(9) -0.027(5) -0.070(7) 0.008(5)
C3 0.086(7) 0.031(4) 0.105(7) -0.012(4) -0.050(6) 0.001(4)
C4 0.099(8) 0.031(5) 0.141(10) -0.029(5) -0.055(7) 0.011(5)
C5 0.060(5) 0.039(4) 0.064(5) -0.018(4) -0.022(4) -0.008(4)
C6 0.057(5) 0.037(4) 0.051(4) -0.011(3) -0.014(4) -0.001(4)
C7 0.095(7) 0.023(4) 0.072(5) -0.011(4) -0.041(5) 0.000(4)
C8 0.126(9) 0.038(5) 0.131(9) -0.025(5) -0.090(8) 0.006(5)
C9 0.126(9) 0.030(4) 0.075(6) -0.017(4) -0.050(6) -0.005(5)
C10 0.101(7) 0.027(4) 0.056(5) -0.020(4) -0.017(5) 0.001(4)
C11 0.087(14) 0.024(8) 0.056(11) -0.020(8) -0.032(10) 0.003(9)
C11A 0.12(2) 0.024(9) 0.076(15) -0.009(9) -0.022(13) 0.004(11)
C12 0.128(9) 0.023(4) 0.047(4) -0.012(3) -0.012(5) -0.002(5)
C13 0.135(10) 0.033(5) 0.058(5) -0.019(4) 0.001(6) 0.011(5)
C14 0.087(7) 0.033(4) 0.066(6) -0.021(4) 0.011(5) 0.015(4)
C15 0.053(5) 0.028(4) 0.062(5) 0.003(4) 0.018(4) 0.001(3)
C16 0.053(5) 0.028(4) 0.090(6) 0.002(4) 0.018(4) 0.002(4)
C17 0.049(5) 0.034(5) 0.105(8) 0.008(5) 0.026(5) 0.008(4)
C18 0.043(5) 0.038(5) 0.155(11) 0.005(6) 0.018(6) -0.003(4)
C19 0.104(9) 0.051(6) 0.121(10) -0.028(7) 0.019(8) 0.024(6)
C20 0.147(12) 0.048(6) 0.110(9) -0.031(6) -0.009(8) 0.036(7)
C21 0.150(14) 0.081(9) 0.174(16) -0.031(10) 0.014(12) 0.073(10)
C22 0.053(5) 0.067(6) 0.068(5) -0.024(5) -0.002(4) -0.010(4)
C23 0.046(5) 0.047(5) 0.051(4) -0.006(4) -0.006(4) 0.008(4)
C24 0.038(4) 0.040(4) 0.062(5) -0.003(4) -0.013(4) 0.003(3)
C25 0.057(5) 0.065(6) 0.060(5) -0.004(4) -0.007(4) -0.015(4)
C26 0.045(4) 0.050(5) 0.042(4) -0.002(3) -0.001(3) -0.008(4)
C27 0.039(4) 0.035(4) 0.039(4) 0.005(3) -0.001(3) 0.008(3)
C28 0.041(4) 0.036(4) 0.044(4) -0.004(3) -0.008(3) 0.009(3)
C29 0.045(4) 0.048(5) 0.044(4) -0.008(4) 0.004(3) 0.002(4)
C30 0.038(4) 0.039(4) 0.042(4) -0.004(3) 0.002(3) 0.003(3)
C31 0.118(9) 0.115(9) 0.040(5) -0.021(5) 0.026(5) -0.072(8)
C32 0.106(8) 0.101(8) 0.035(4) -0.021(4) 0.008(4) -0.064(7)
C33 0.095(7) 0.102(8) 0.030(4) -0.015(4) 0.007(4) -0.052(6)
C34 0.045(4) 0.040(4) 0.041(4) -0.001(3) -0.004(3) -0.002(4)
C35 0.048(4) 0.032(4) 0.047(4) -0.006(3) 0.002(3) 0.001(3)
C36 0.056(5) 0.053(5) 0.053(5) -0.012(4) -0.005(4) -0.008(4)
C37 0.065(6) 0.043(5) 0.059(5) -0.009(4) -0.015(4) 0.009(4)
C38 0.074(6) 0.058(6) 0.081(6) -0.021(5) -0.017(5) -0.013(5)
C39 0.087(7) 0.052(5) 0.059(5) -0.008(4) -0.016(5) -0.006(5)
C40 0.157(13) 0.147(13) 0.071(7) -0.046(8) 0.006(8) -0.075(11)
C41 0.093(7) 0.066(6) 0.042(4) -0.021(4) 0.008(4) -0.012(5)
C42 0.058(5) 0.032(4) 0.040(4) -0.002(3) -0.006(3) 0.002(4)
C43 0.043(5) 0.083(7) 0.056(5) -0.006(5) 0.002(4) 0.012(5)
C44 0.058(6) 0.074(7) 0.078(6) 0.000(5) -0.022(5) 0.017(5)
C45 0.069(8) 0.130(13) 0.178(16) -0.016(11) -0.031(9) -0.012(9)
C46 0.069(8) 0.100(10) 0.203(16) -0.048(10) -0.065(9) -0.003(7)
C47 0.047(7) 0.28(2) 0.114(11) 0.026(12) 0.000(7) -0.047(10)
C48 0.065(7) 0.117(10) 0.100(8) 0.000(8) -0.024(6) -0.019(7)
C49 0.102(12) 0.129(14) 0.29(3) -0.113(16) -0.050(14) -0.007(10)
C50 0.21(2) 0.26(2) 0.131(14) -0.027(14) 0.028(14) -0.18(2)
C51 0.165(14) 0.156(14) 0.085(8) 0.013(8) -0.059(9) -0.096(12)
C52 0.160(14) 0.088(9) 0.095(9) -0.025(7) -0.003(8) -0.054(9)
N1 0.082(5) 0.028(3) 0.040(3) -0.010(3) -0.014(3) -0.006(3)
N2 0.098(6) 0.027(3) 0.040(3) -0.013(3) 0.005(3) 0.003(3)
N3 0.058(4) 0.053(4) 0.034(3) -0.005(3) 0.005(3) -0.015(3)
N4 0.047(4) 0.037(3) 0.031(3) -0.004(2) -0.001(2) 0.006(3)
O1 0.055(3) 0.029(2) 0.037(2) -0.006(2) -0.013(2) -0.002(2)
O2 0.081(4) 0.028(3) 0.035(3) -0.009(2) -0.004(2) 0.005(3)
O3 0.070(4) 0.035(3) 0.050(3) -0.005(2) 0.002(3) 0.015(3)
O4 0.049(3) 0.047(3) 0.036(3) -0.003(2) 0.000(2) -0.008(2)
O5 0.065(3) 0.043(3) 0.031(2) -0.004(2) 0.007(2) -0.010(3)
O6 0.072(4) 0.042(3) 0.036(3) -0.012(2) 0.004(2) 0.002(3)
O7 0.040(3) 0.050(3) 0.038(3) 0.008(2) -0.006(2) -0.007(2)
O8 0.065(3) 0.027(2) 0.031(2) -0.0052(19) 0.009(2) 0.005(2)
O9 0.063(3) 0.037(3) 0.042(3) 0.006(2) -0.004(2) -0.007(2)
O10 0.137(9) 0.130(9) 0.131(9) 0.007(7) -0.002(7) -0.045(7)
O11 0.208(12) 0.129(9) 0.102(7) -0.020(6) 0.004(7) -0.084(9)
O12 0.173(11) 0.152(10) 0.095(7) 0.013(7) -0.047(7) -0.036(8)
O13 0.128(10) 0.165(12) 0.49(3) -0.206(16) 0.090(14) -0.055(9)
O14 0.285(16) 0.242(14) 0.087(6) -0.102(8) -0.107(9) 0.111(12)
O15 0.103(6) 0.149(8) 0.181(9) -0.044(7) -0.042(6) -0.075(6)
P1 0.0467(11) 0.0376(10) 0.0333(9) -0.0014(8) 0.0018(8) 0.0040(8)
Cu1 0.0572(6) 0.0270(5) 0.0324(4) -0.0041(3) -0.0027(4) 0.0016(4)
Cu2 0.0702(7) 0.0243(5) 0.0377(5) -0.0052(4) 0.0035(4) 0.0079(4)
Cu3 0.0518(6) 0.0361(5) 0.0346(5) -0.0015(4) 0.0023(4) -0.0018(4)
Cu4 0.0573(6) 0.0291(5) 0.0328(5) -0.0034(3) 0.0030(4) 0.0022(4)

loop_
_atom_type_symbol
_atom_type_description
_atom_type_scat_dispersion_real
_atom_type_scat_dispersion_imag
_atom_type_scat_source
C C 0.0033 0.0016 'International Tables Vol C Tables 4.2.6.8 and 6.1.1.4'
H H 0.0000 0.0000 'International Tables Vol C Tables 4.2.6.8 and 6.1.1.4'
N N 0.0061 0.0033 'International Tables Vol C Tables 4.2.6.8 and 6.1.1.4'
O O 0.0106 0.0060 'International Tables Vol C Tables 4.2.6.8 and 6.1.1.4'
P P 0.1023 0.0942 'International Tables Vol C Tables 4.2.6.8 and 6.1.1.4'
Cu Cu 0.3201 1.2651 'International Tables Vol C Tables 4.2.6.8 and 6.1.1.4'

loop_
_geom_angle_atom_site_label_1
_geom_angle_atom_site_label_2
_geom_angle_atom_site_label_3
_geom_angle
C2 C1 H1A 109.5
C2 C1 H1B 109.5
H1A C1 H1B 109.5
C2 C1 H1C 109.5
H1A C1 H1C 109.5
H1B C1 H1C 109.5
C8 C2 C3 117.2(8)
C8 C2 C1 121.8(9)
C3 C2 C1 121.0(8)
C5 C3 C2 120.4(8)
C5 C3 C4 118.7(8)
C2 C3 C4 120.9(8)
C3 C4 H2A 109.5
C3 C4 H2B 109.5
H2A C4 H2B 109.5
C3 C4 H2C 109.5
H2A C4 H2C 109.5
H2B C4 H2C 109.5
C3 C5 C6 122.7(7)
C3 C5 H5 118.6
C6 C5 H5 118.6
O1 C6 C5 119.3(7)
O1 C6 C7 123.7(7)
C5 C6 C7 116.9(7)
C8 C7 C9 117.3(8)
C8 C7 C6 119.4(7)
C9 C7 C6 123.3(7)
C2 C8 C7 123.2(8)
C2 C8 H8 118.4
C7 C8 H8 118.4
N1 C9 C7 124.9(8)
N1 C9 H9 117.5
C7 C9 H9 117.5
C11 C10 N1 110.6(8)
C11 C10 C11A 39.9(10)
N1 C10 C11A 105.0(10)
C11 C10 H10A 109.5
N1 C10 H10A 109.5
C11A C10 H10A 75.2
C11 C10 H10B 109.5
N1 C10 H10B 109.5
C11A C10 H10B 141.4
H10A C10 H10B 108.1
C10 C11 O2 107.6(13)
C10 C11 C12 113.7(13)
O2 C11 C12 102.5(13)
O2 C11A C12 112.0(15)
O2 C11A C10 109.6(15)
C12 C11A C10 107.2(17)
N2 C12 C11A 103.3(12)
N2 C12 C11 111.6(8)
C11A C12 C11 39.2(10)
N2 C12 H12A 109.3
C11A C12 H12A 77.1
C11 C12 H12A 109.3
N2 C12 H12B 109.3
C11A C12 H12B 142.6
C11 C12 H12B 109.3
H12A C12 H12B 108.0
N2 C13 C14 127.0(9)
N2 C13 H13 116.5
C14 C13 H13 116.5
C13 C14 C15 124.0(7)
C13 C14 C20 117.7(10)
C15 C14 C20 118.2(10)
O3 C15 C14 124.8(8)
O3 C15 C16 116.6(9)
C14 C15 C16 118.6(7)
C17 C16 C15 122.9(11)
C17 C16 H16 118.5
C15 C16 H16 118.5
C16 C17 C19 117.8(10)
C16 C17 C18 120.8(12)
C19 C17 C18 121.3(9)
C17 C18 H21A 109.5
C17 C18 H21B 109.5
H21A C18 H21B 109.5
C17 C18 H21C 109.5
H21A C18 H21C 109.5
H21B C18 H21C 109.5
C20 C19 C17 118.8(9)
C20 C19 C21 123.4(15)
C17 C19 C21 117.8(13)
C19 C20 C14 123.7(13)
C19 C20 H19 118.2
C14 C20 H19 118.2
C19 C21 H20A 109.5
C19 C21 H20B 109.5
H20A C21 H20B 109.5
C19 C21 H20C 109.5
H20A C21 H20C 109.5
H20B C21 H20C 109.5
C23 C22 H41A 109.5
C23 C22 H41B 109.5
H41A C22 H41B 109.5
C23 C22 H41C 109.5
H41A C22 H41C 109.5
H41B C22 H41C 109.5
C29 C23 C24 117.6(8)
C29 C23 C22 122.1(7)
C24 C23 C22 120.4(8)
C26 C24 C23 120.6(8)
C26 C24 C25 118.6(7)
C23 C24 C25 120.8(8)
C24 C25 H42A 109.5
C24 C25 H42B 109.5
H42A C25 H42B 109.5
C24 C25 H42C 109.5
H42A C25 H42C 109.5
H42B C25 H42C 109.5
C24 C26 C27 122.5(7)
C24 C26 H37 118.8
C27 C26 H37 118.8
O4 C27 C28 126.3(8)
O4 C27 C26 118.5(6)
C28 C27 C26 115.2(7)
C29 C28 C27 120.2(8)
C29 C28 C30 118.3(7)
C27 C28 C30 121.5(7)
C28 C29 C23 124.0(7)
C28 C29 H40 118.0
C23 C29 H40 118.0
N3 C30 C28 125.3(7)
N3 C30 H34 117.3
C28 C30 H34 117.3
C32 C31 N3 111.5(7)
C32 C31 H31A 109.3
N3 C31 H31A 109.3
C32 C31 H31B 109.3
N3 C31 H31B 109.3
H31A C31 H31B 108.0
C33 C32 O5 119.2(7)
C33 C32 C31 123.9(8)
O5 C32 C31 115.6(8)
C32 C33 N4 111.9(7)
C32 C33 H33A 109.2
N4 C33 H33A 109.2
C32 C33 H33B 109.2
N4 C33 H33B 109.2
H33A C33 H33B 107.9
N4 C34 C35 125.5(7)
N4 C34 H30 117.2
C35 C34 H30 117.2
C34 C35 C36 117.4(7)
C34 C35 C42 124.8(8)
C36 C35 C42 117.8(8)
C37 C36 C35 123.5(8)
C37 C36 H26 118.3
C35 C36 H26 118.3
C36 C37 C39 120.1(10)
C36 C37 C38 121.8(8)
C39 C37 C38 118.1(9)
C37 C38 H22A 109.5
C37 C38 H22B 109.5
H22A C38 H22B 109.5
C37 C38 H22C 109.5
H22A C38 H22C 109.5
H22B C38 H22C 109.5
C41 C39 C37 116.2(9)
C41 C39 C40 120.7(10)
C37 C39 C40 123.1(11)
C39 C40 H23A 109.5
C39 C40 H23B 109.5
H23A C40 H23B 109.5
C39 C40 H23C 109.5
H23A C40 H23C 109.5
H23B C40 H23C 109.5
C42 C41 C39 125.6(8)
C42 C41 H29 117.2
C39 C41 H29 117.2
O6 C42 C41 121.3(7)
O6 C42 C35 121.9(7)
C41 C42 C35 116.8(8)
C48 C43 C44 112.6(10)
C48 C43 P1 112.2(8)
C44 C43 P1 110.3(6)
C48 C43 H43 107.2
C44 C43 H43 107.2
P1 C43 H43 107.2
C45 C44 C43 110.5(10)
C45 C44 H48A 109.5
C43 C44 H48A 109.5
C45 C44 H48B 109.5
C43 C44 H48B 109.5
H48A C44 H48B 108.1
C46 C45 C44 110.5(13)
C46 C45 H47A 109.6
C44 C45 H47A 109.6
C46 C45 H47B 109.6
C44 C45 H47B 109.6
H47A C45 H47B 108.1
C45 C46 C47 108.5(12)
C45 C46 H46A 110.0
C47 C46 H46A 110.0
C45 C46 H46B 110.0
C47 C46 H46B 110.0
H46A C46 H46B 108.4
C46 C47 C48 104.4(11)
C46 C47 H45A 110.9
C48 C47 H45A 110.9
C46 C47 H45B 110.9
C48 C47 H45B 110.9
H45A C47 H45B 108.9
C43 C48 C47 107.4(12)
C43 C48 H44A 110.2
C47 C48 H44A 110.2
C43 C48 H44B 110.2
C47 C48 H44B 110.2
H44A C48 H44B 108.5
O10 C49 H49A 109.5
O10 C49 H49B 109.5
H49A C49 H49B 109.5
O10 C49 H49C 109.5
H49A C49 H49C 109.5
H49B C49 H49C 109.5
O11 C50 H51A 109.5
O11 C50 H51B 109.5
H51A C50 H51B 109.5
O11 C50 H51C 109.5
H51A C50 H51C 109.5
H51B C50 H51C 109.5
O12 C51 H50A 109.5
O12 C51 H50B 109.5
H50A C51 H50B 109.5
O12 C51 H50C 109.5
H50A C51 H50C 109.5
H50B C51 H50C 109.5
O13 C52 H52A 109.5
O13 C52 H52B 109.5
H52A C52 H52B 109.5
O13 C52 H52C 109.5
H52A C52 H52C 109.5
H52B C52 H52C 109.5
C9 N1 C10 120.6(7)
C9 N1 Cu1 126.6(5)
C10 N1 Cu1 112.6(5)
C13 N2 C12 122.0(7)
C13 N2 Cu2 123.6(7)
C12 N2 Cu2 113.7(4)
C30 N3 C31 119.3(6)
C30 N3 Cu3 126.8(5)
C31 N3 Cu3 113.6(5)
C34 N4 C33 121.7(6)
C34 N4 Cu4 126.1(5)
C33 N4 Cu4 112.1(5)
C6 O1 Cu1 126.6(5)
C11A O2 C11 42.4(12)
C11A O2 Cu1 108.0(9)
C11 O2 Cu1 113.1(7)
C11A O2 Cu2 113.9(9)
C11 O2 Cu2 111.3(7)
Cu1 O2 Cu2 133.4(3)
C15 O3 Cu2 125.3(6)
C27 O4 Cu3 125.8(5)
C32 O5 Cu3 113.6(5)
C32 O5 Cu4 110.8(5)
Cu3 O5 Cu4 135.5(2)
C42 O6 Cu4 127.4(4)
C42 O6 Cu2 136.6(4)
Cu4 O6 Cu2 94.7(3)
P1 O7 Cu1 133.2(3)
P1 O8 Cu4 133.6(3)
P1 O8 Cu2 121.0(3)
Cu4 O8 Cu2 104.7(3)
P1 O9 Cu3 135.6(3)
C49 O10 H11B 109.5
C50 O11 H13A 109.5
C51 O12 H12 109.5
C52 O13 H15 109.5
O9 P1 O7 111.3(3)
O9 P1 O8 112.1(3)
O7 P1 O8 111.0(3)
O9 P1 C43 108.6(4)
O7 P1 C43 108.6(4)
O8 P1 C43 105.0(4)
O1 Cu1 O7 90.2(2)
O1 Cu1 O2 170.5(2)
O7 Cu1 O2 93.8(2)
O1 Cu1 N1 93.4(2)
O7 Cu1 N1 168.2(2)
O2 Cu1 N1 84.4(2)
O3 Cu2 N2 94.6(3)
O3 Cu2 O2 163.7(3)
N2 Cu2 O2 83.0(2)
O3 Cu2 O8 91.1(2)
N2 Cu2 O8 174.0(2)
O2 Cu2 O8 91.0(2)
O3 Cu2 O6 97.8(2)
N2 Cu2 O6 108.4(3)
O2 Cu2 O6 98.3(2)
O8 Cu2 O6 72.6(2)
O4 Cu3 O9 91.1(2)
O4 Cu3 N3 93.5(3)
O9 Cu3 N3 167.4(3)
O4 Cu3 O5 170.9(2)
O9 Cu3 O5 92.7(2)
N3 Cu3 O5 84.5(3)
O6 Cu4 N4 93.8(3)
O6 Cu4 O5 179.0(2)
N4 Cu4 O5 85.4(2)
O6 Cu4 O8 85.0(2)
N4 Cu4 O8 175.1(2)
O5 Cu4 O8 95.7(2)

loop_
_geom_bond_atom_site_label_1
_geom_bond_atom_site_label_2
_geom_bond_distance
C1 C2 1.525(12)
C1 H1A 0.9600
C1 H1B 0.9600
C1 H1C 0.9600
C2 C8 1.397(12)
C2 C3 1.400(13)
C3 C5 1.397(11)
C3 C4 1.532(11)
C4 H2A 0.9600
C4 H2B 0.9600
C4 H2C 0.9600
C5 C6 1.406(10)
C5 H5 0.9300
C6 O1 1.308(9)
C6 C7 1.421(11)
C7 C8 1.403(12)
C7 C9 1.416(11)
C8 H8 0.9300
C9 N1 1.280(10)
C9 H9 0.9300
C10 C11 1.448(19)
C10 N1 1.473(9)
C10 C11A 1.58(3)
C10 H10A 0.9700
C10 H10B 0.9700
C11 O2 1.504(19)
C11 C12 1.554(18)
C11A O2 1.33(2)
C11A C12 1.54(2)
C12 N2 1.470(11)
C12 H12A 0.9700
C12 H12B 0.9700
C13 N2 1.317(11)
C13 C14 1.382(15)
C13 H13 0.9300
C14 C15 1.401(14)
C14 C20 1.428(12)
C15 O3 1.318(9)
C15 C16 1.421(13)
C16 C17 1.400(11)
C16 H16 0.9300
C17 C19 1.447(18)
C17 C18 1.486(15)
C18 H21A 0.9600
C18 H21B 0.9600
C18 H21C 0.9600
C19 C20 1.363(19)
C19 C21 1.537(14)
C20 H19 0.9300
C21 H20A 0.9600
C21 H20B 0.9600
C21 H20C 0.9600
C22 C23 1.508(12)
C22 H41A 0.9600
C22 H41B 0.9600
C22 H41C 0.9600
C23 C29 1.375(12)
C23 C24 1.392(11)
C24 C26 1.383(11)
C24 C25 1.509(12)
C25 H42A 0.9600
C25 H42B 0.9600
C25 H42C 0.9600
C26 C27 1.437(11)
C26 H37 0.9300
C27 O4 1.294(9)
C27 C28 1.427(10)
C28 C29 1.374(11)
C28 C30 1.434(11)
C29 H40 0.9300
C30 N3 1.281(10)
C30 H34 0.9300
C31 C32 1.440(12)
C31 N3 1.441(11)
C31 H31A 0.9700
C31 H31B 0.9700
C32 C33 1.380(13)
C32 O5 1.388(9)
C33 N4 1.472(10)
C33 H33A 0.9700
C33 H33B 0.9700
C34 N4 1.297(10)
C34 C35 1.405(11)
C34 H30 0.9300
C35 C36 1.415(12)
C35 C42 1.426(10)
C36 C37 1.346(12)
C36 H26 0.9300
C37 C39 1.417(13)
C37 C38 1.533(13)
C38 H22A 0.9600
C38 H22B 0.9600
C38 H22C 0.9600
C39 C41 1.391(14)
C39 C40 1.468(14)
C40 H23A 0.9600
C40 H23B 0.9600
C40 H23C 0.9600
C41 C42 1.381(12)
C41 H29 0.9300
C42 O6 1.343(10)
C43 C48 1.404(16)
C43 C44 1.536(12)
C43 P1 1.797(8)
C43 H43 0.9800
C44 C45 1.484(15)
C44 H48A 0.9700
C44 H48B 0.9700
C45 C46 1.428(19)
C45 H47A 0.9700
C45 H47B 0.9700
C46 C47 1.57(2)
C46 H46A 0.9700
C46 H46B 0.9700
C47 C48 1.607(17)
C47 H45A 0.9700
C47 H45B 0.9700
C48 H44A 0.9700
C48 H44B 0.9700
C49 O10 1.306(16)
C49 H49A 0.9600
C49 H49B 0.9600
C49 H49C 0.9600
C50 O11 1.403(18)
C50 H51A 0.9600
C50 H51B 0.9600
C50 H51C 0.9600
C51 O12 1.433(17)
C51 H50A 0.9600
C51 H50B 0.9600
C51 H50C 0.9600
C52 O13 1.396(19)
C52 H52A 0.9600
C52 H52B 0.9600
C52 H52C 0.9600
N1 Cu1 1.920(6)
N2 Cu2 1.928(7)
N3 Cu3 1.920(6)
N4 Cu4 1.919(6)
O1 Cu1 1.901(4)
O2 Cu1 1.920(5)
O2 Cu2 1.932(5)
O3 Cu2 1.912(5)
O4 Cu3 1.915(6)
O5 Cu3 1.922(6)
O5 Cu4 1.937(6)
O6 Cu4 1.904(6)
O6 Cu2 2.357(6)
O7 P1 1.511(5)
O7 Cu1 1.908(5)
O8 P1 1.549(6)
O8 Cu4 1.953(5)
O8 Cu2 2.023(5)
O9 P1 1.496(6)
O9 Cu3 1.916(5)
O10 H11B 0.8200
O11 H13A 0.8200
O12 H12 0.8200
O13 H15 0.8200
